data_1549412
loop_
_publ_author_name
'Yang, Annabeth P.'
'LaDuca, Robert L.'

_publ_contact_author 'LaDuca, Robert L.'
_publ_section_title
;
 Poly[diaquabis(\m-hydrogen
 benzene-1,2,4-tricarboxylato)copper(II)disodium]: a novel 4,5,6-connected
 trinodal net
;
_journal_coeditor_code LH4034
_journal_issue 5
_journal_name_full IUCrData
_journal_page_first x180676
_journal_paper_doi 10.1107/S2414314618006764
_journal_volume 3
_journal_year 2018
_chemical_formula_iupac '[Cu Na2 (C9 H4 O6)2 (H2 O)4]'
_chemical_formula_moiety 'C18 H16 Cu Na2 O16'
_chemical_formula_sum 'C18 H16 Cu Na2 O16'
_chemical_formula_weight 597.83
_chemical_name_systematic
;
Poly[diaquabis(\m-hydrogen benzene-1,2,4-tricarboxylato)copper(II)disodium]
;
_space_group_crystal_system triclinic
_space_group_IT_number 2
_space_group_name_Hall '-P 1'
_space_group_name_H-M_alt 'P -1'
_symmetry_space_group_name_Hall '-P 1'
_symmetry_space_group_name_H-M 'P -1'
_atom_sites_solution_hydrogens geom
_atom_sites_solution_primary dual
_atom_sites_solution_secondary difmap
_audit_creation_method
;
 Olex2 1.2 (compiled
 2017.03.02 svn.r3394 for
 OlexSys, GUI svn.r5324)
;
_cell_angle_alpha 105.071(2)
_cell_angle_beta 93.073(2)
_cell_angle_gamma 109.955(2)
_cell_formula_units_Z 1
_cell_length_a 6.9048(9)
_cell_length_b 7.0555(9)
_cell_length_c 11.8449(15)
_cell_measurement_reflns_used 2453
_cell_measurement_temperature 173(2)
_cell_measurement_theta_max 25.38
_cell_measurement_theta_min 3.18
_cell_volume 517.26(12)
_computing_cell_refinement
;
SAINT (Bruker, 2013)
;
_computing_data_collection
;
COSMO (Bruker, 2009)
;
_computing_data_reduction
;
SAINT (Bruker, 2013)
;
_computing_molecular_graphics
;
<i>Crystal Maker</i> (Palmer, 2018)
;
_computing_publication_material
;
OLEX2 (Dolomanov <i>et al.</i>,  2009)
;
_computing_structure_refinement
;
SHELXL2014 (Sheldrick, 2015b) within OLEX2 (Dolomanov <i>et al.</i>,
2009)
;
_computing_structure_solution
;
SHELXT (Sheldrick, 2015a)
;
_diffrn_ambient_temperature 173(2)
_diffrn_detector_area_resol_mean 7.9
_diffrn_measured_fraction_theta_full 0.997
_diffrn_measured_fraction_theta_max 0.997
_diffrn_measurement_device 'three-circle diffractometer'
_diffrn_measurement_device_type 'Bruker SMART CCD 1K area detector'
_diffrn_measurement_method \w
_diffrn_radiation_monochromator graphite
_diffrn_radiation_type MoK\a
_diffrn_radiation_wavelength 0.71073
_diffrn_reflns_av_R_equivalents 0.0311
_diffrn_reflns_limit_h_max 8
_diffrn_reflns_limit_h_min -8
_diffrn_reflns_limit_k_max 8
_diffrn_reflns_limit_k_min -8
_diffrn_reflns_limit_l_max 14
_diffrn_reflns_limit_l_min -13
_diffrn_reflns_number 4640
_diffrn_reflns_theta_full 25.39
_diffrn_reflns_theta_max 25.39
_diffrn_reflns_theta_min 1.80
_diffrn_standards_number 0
_exptl_absorpt_coefficient_mu 1.189
_exptl_absorpt_correction_T_max 0.7452
_exptl_absorpt_correction_T_min 0.6587
_exptl_absorpt_correction_type multi-scan
_exptl_absorpt_process_details
;
(SADABS; Bruker, 2015)
;
_exptl_crystal_colour blue
_exptl_crystal_density_diffrn 1.913
_exptl_crystal_density_method 'not measured'
_exptl_crystal_description needle
_exptl_crystal_F_000 301
_exptl_crystal_size_max 0.263
_exptl_crystal_size_mid 0.078
_exptl_crystal_size_min 0.026
_refine_diff_density_max 0.481
_refine_diff_density_min -0.353
_refine_ls_extinction_method none
_refine_ls_goodness_of_fit_ref 1.073
_refine_ls_hydrogen_treatment mixed
_refine_ls_matrix_type full
_refine_ls_number_parameters 199
_refine_ls_number_reflns 1906
_refine_ls_number_restraints 3
_refine_ls_restrained_S_all 1.074
_refine_ls_R_factor_all 0.0493
_refine_ls_R_factor_gt 0.0395
_refine_ls_shift/su_max 0.000
_refine_ls_shift/su_mean 0.000
_refine_ls_structure_factor_coef Fsqd
_refine_ls_weighting_details 'calc w=1/[\s^2^(Fo^2^)+(0.0511P)^2^+0.2450P] where P=(Fo^2^+2Fc^2^)/3'
_refine_ls_weighting_scheme calc
_refine_ls_wR_factor_gt 0.0929
_refine_ls_wR_factor_ref 0.0990
_reflns_number_gt 1606
_reflns_number_total 1906
_reflns_threshold_expression >2sigma(I)
_cod_data_source_file lh4034sup1.cif
_cod_data_source_block I
_cod_original_cell_volume 517.26(11)
_cod_database_code 1549412

loop_
_space_group_symop_id
_space_group_symop_operation_xyz
1 'x, y, z'
2 '-x, -y, -z'

loop_
_atom_site_type_symbol
_atom_site_label
_atom_site_fract_x
_atom_site_fract_y
_atom_site_fract_z
_atom_site_U_iso_or_equiv
_atom_site_adp_type
_atom_site_calc_flag
_atom_site_occupancy
Cu Cu1 0.0000 0.5000 0.0000 0.01725(19) Uani d 1
Na Na1 0.38930(19) 0.8360(2) 0.87662(11) 0.0247(3) Uani d 1
O O1 0.2019(3) 0.5155(3) 0.12631(18) 0.0188(5) Uani d 1
O O2 0.4758(4) 0.7631(4) 0.09054(19) 0.0265(6) Uani d 1
O O3 0.8109(3) 0.5155(3) 0.11767(18) 0.0181(5) Uani d 1
O O4 0.9730(4) 0.8616(4) 0.1695(2) 0.0322(6) Uani d 1
O O5 0.4966(4) 0.7908(4) 0.68605(19) 0.0248(6) Uani d 1
O O6 0.2072(4) 0.7132(4) 0.5602(2) 0.0242(6) Uani d 1
H H6 0.167(7) 0.722(7) 0.614(4) 0.039(13) Uiso d 1
O O7 0.0503(4) 0.7544(5) 0.7571(2) 0.0221(6) Uani d 1
H H7A 0.032(6) 0.846(6) 0.770(3) 0.021(12) Uiso d 1
H H7B -0.036(7) 0.673(7) 0.783(4) 0.038(12) Uiso d 1
O O8 0.7418(4) 0.9752(4) 0.9649(2) 0.0264(6) Uani d 1
H H8A 0.836(5) 1.038(5) 0.931(3) 0.028 Uiso d 1
H H8B 0.770(5) 0.877(4) 0.973(3) 0.028 Uiso d 1
C C1 0.5084(5) 0.6815(5) 0.2697(3) 0.0143(6) Uani d 1
C C2 0.7216(5) 0.7167(5) 0.2844(3) 0.0162(7) Uani d 1
C C3 0.8280(5) 0.7616(5) 0.3969(3) 0.0188(7) Uani d 1
H H3 0.965(6) 0.780(5) 0.411(3) 0.020(9) Uiso d 1
C C4 0.7268(5) 0.7724(5) 0.4942(3) 0.0192(7) Uani d 1
H H4 0.806(5) 0.811(5) 0.574(3) 0.027(10) Uiso d 1
C C5 0.5150(5) 0.7383(5) 0.4802(3) 0.0166(7) Uani d 1
C C6 0.4076(5) 0.6917(5) 0.3678(3) 0.0170(7) Uani d 1
H H6A 0.259(5) 0.667(5) 0.358(2) 0.011(8) Uiso d 1
C C7 0.3906(5) 0.6523(5) 0.1510(3) 0.0170(7) Uani d 1
C C8 0.8432(5) 0.7000(5) 0.1818(3) 0.0168(7) Uani d 1
C C9 0.4075(5) 0.7501(5) 0.5861(3) 0.0185(7) Uani d 1

loop_
_atom_site_aniso_label
_atom_site_aniso_U_11
_atom_site_aniso_U_22
_atom_site_aniso_U_33
_atom_site_aniso_U_12
_atom_site_aniso_U_13
_atom_site_aniso_U_23
Cu1 0.0163(3) 0.0219(3) 0.0148(3) 0.0074(2) 0.0044(2) 0.0065(2)
Na1 0.0207(7) 0.0273(8) 0.0196(7) 0.0028(6) 0.0047(6) 0.0038(6)
O1 0.0145(12) 0.0263(13) 0.0133(11) 0.0032(10) 0.0001(9) 0.0083(9)
O2 0.0271(14) 0.0285(14) 0.0205(12) 0.0020(11) 0.0016(10) 0.0131(11)
O3 0.0180(12) 0.0211(13) 0.0141(11) 0.0060(10) 0.0045(9) 0.0045(9)
O4 0.0325(15) 0.0225(13) 0.0456(16) 0.0085(12) 0.0266(12) 0.0148(11)
O5 0.0221(13) 0.0342(14) 0.0159(13) 0.0084(11) 0.0031(10) 0.0067(10)
O6 0.0214(14) 0.0392(15) 0.0161(13) 0.0144(12) 0.0080(11) 0.0095(11)
O7 0.0241(14) 0.0211(14) 0.0246(14) 0.0096(12) 0.0104(11) 0.0092(11)
O8 0.0256(14) 0.0350(16) 0.0280(13) 0.0152(12) 0.0114(11) 0.0181(12)
C1 0.0179(16) 0.0127(15) 0.0137(15) 0.0060(13) 0.0031(12) 0.0052(12)
C2 0.0173(16) 0.0130(16) 0.0208(17) 0.0054(13) 0.0064(13) 0.0086(13)
C3 0.0132(17) 0.0218(18) 0.0221(17) 0.0067(14) 0.0022(13) 0.0072(14)
C4 0.0193(18) 0.0186(17) 0.0166(17) 0.0041(14) -0.0008(14) 0.0047(14)
C5 0.0202(17) 0.0134(16) 0.0159(16) 0.0047(13) 0.0039(13) 0.0057(13)
C6 0.0169(17) 0.0150(16) 0.0179(17) 0.0053(13) 0.0026(13) 0.0040(13)
C7 0.0190(18) 0.0204(17) 0.0162(16) 0.0114(14) 0.0074(13) 0.0068(13)
C8 0.0138(16) 0.0207(18) 0.0179(16) 0.0072(14) 0.0017(13) 0.0081(14)
C9 0.0224(18) 0.0156(16) 0.0177(17) 0.0062(14) 0.0064(14) 0.0055(13)

loop_
_atom_type_symbol
_atom_type_description
_atom_type_scat_dispersion_real
_atom_type_scat_dispersion_imag
_atom_type_scat_source
C C 0.0033 0.0016 'International Tables Vol C Tables 4.2.6.8 and 6.1.1.4'
H H 0.0000 0.0000 'International Tables Vol C Tables 4.2.6.8 and 6.1.1.4'
Cu Cu 0.3201 1.2651 'International Tables Vol C Tables 4.2.6.8 and 6.1.1.4'
Na Na 0.0362 0.0249 'International Tables Vol C Tables 4.2.6.8 and 6.1.1.4'
O O 0.0106 0.0060 'International Tables Vol C Tables 4.2.6.8 and 6.1.1.4'

loop_
_geom_angle_atom_site_label_1
_geom_angle_atom_site_label_2
_geom_angle_atom_site_label_3
_geom_angle_site_symmetry_1
_geom_angle_site_symmetry_3
_geom_angle
_geom_angle_publ_flag
O1 Cu1 O1 . 2_565 180.0 y
O1 Cu1 O3 2_565 2_665 87.13(9) y
O1 Cu1 O3 2_565 1_455 92.88(9) y
O1 Cu1 O3 . 2_665 92.87(9) y
O1 Cu1 O3 . 1_455 87.13(9) y
O3 Cu1 O3 2_665 1_455 180.00(14) y
O3 Na1 O2 2_666 2_676 162.81(9) y
O3 Na1 O7 2_666 . 77.27(10) y
O5 Na1 O2 . 2_676 89.20(8) y
O5 Na1 O3 . 2_666 105.37(9) y
O5 Na1 O7 . . 81.70(9) y
O5 Na1 O8 . 2_677 150.41(10) y
O7 Na1 O2 . 2_676 96.31(10) y
O8 Na1 O2 2_677 2_676 66.08(9) y
O8 Na1 O2 . 2_676 72.51(9) y
O8 Na1 O3 . 2_666 115.87(9) y
O8 Na1 O3 2_677 2_666 97.25(9) y
O8 Na1 O5 . . 89.37(9) y
O8 Na1 O7 . . 165.87(11) y
O8 Na1 O7 2_677 . 85.02(9) y
O8 Na1 O8 . 2_677 97.79(8) y
C7 O1 Cu1 . . 122.27(19) ?
Na1 O2 Na1 2_676 1_554 71.48(7) ?
C7 O2 Na1 . 2_676 132.9(2) ?
C7 O2 Na1 . 1_554 139.5(2) ?
Cu1 O3 Na1 1_655 2_666 109.41(9) ?
C8 O3 Cu1 . 1_655 114.38(19) ?
C8 O3 Na1 . 2_666 135.22(19) ?
C9 O5 Na1 . . 133.8(2) ?
C9 O6 H6 . . 107(4) ?
Na1 O7 H7A . . 106(3) ?
Na1 O7 H7B . . 106(3) ?
H7A O7 H7B . . 107(4) ?
Na1 O8 Na1 . 2_677 82.21(8) ?
Na1 O8 H8A 2_677 . 122(2) ?
Na1 O8 H8A . . 121(3) ?
Na1 O8 H8B . . 107(3) ?
Na1 O8 H8B 2_677 . 118(3) ?
H8A O8 H8B . . 105(3) ?
C2 C1 C7 . . 121.4(3) ?
C6 C1 C2 . . 119.1(3) ?
C6 C1 C7 . . 119.3(3) ?
C1 C2 C8 . . 122.9(3) ?
C3 C2 C1 . . 119.5(3) ?
C3 C2 C8 . . 117.5(3) ?
C2 C3 H3 . . 123(2) ?
C4 C3 C2 . . 121.0(3) ?
C4 C3 H3 . . 116(2) ?
C3 C4 H4 . . 120(2) ?
C3 C4 C5 . . 119.8(3) ?
C5 C4 H4 . . 120(2) ?
C4 C5 C9 . . 119.2(3) ?
C6 C5 C4 . . 119.4(3) ?
C6 C5 C9 . . 121.3(3) ?
C1 C6 C5 . . 121.1(3) ?
C1 C6 H6A . . 119.4(17) ?
C5 C6 H6A . . 119.5(17) ?
O1 C7 C1 . . 115.1(3) ?
O2 C7 O1 . . 126.2(3) ?
O2 C7 C1 . . 118.6(3) ?
O3 C8 C2 . . 116.0(3) ?
O4 C8 O3 . . 124.3(3) ?
O4 C8 C2 . . 119.6(3) ?
O5 C9 O6 . . 123.9(3) ?
O5 C9 C5 . . 123.1(3) ?
O6 C9 C5 . . 113.0(3) ?

loop_
_geom_bond_atom_site_label_1
_geom_bond_atom_site_label_2
_geom_bond_site_symmetry_2
_geom_bond_distance
_geom_bond_publ_flag
Cu1 O1 . 1.944(2) y
Cu1 O1 2_565 1.944(2) y
Cu1 O3 1_455 1.9681(19) y
Cu1 O3 2_665 1.9681(19) y
Na1 O2 2_676 2.571(3) y
Na1 O3 2_666 2.413(3) y
Na1 O5 . 2.390(2) y
Na1 O7 . 2.473(3) y
Na1 O8 . 2.354(3) y
Na1 O8 2_677 2.413(3) y
O1 C7 . 1.292(4) ?
O2 Na1 1_554 2.787(3) ?
O2 Na1 2_676 2.571(3) ?
O2 C7 . 1.222(4) ?
O3 Cu1 1_655 1.9681(19) ?
O3 Na1 2_666 2.413(3) ?
O3 C8 . 1.261(4) ?
O4 C8 . 1.236(4) ?
O5 C9 . 1.219(4) ?
O6 H6 . 0.70(4) ?
O6 C9 . 1.320(4) ?
O7 H7A . 0.68(4) ?
O7 H7B . 0.81(5) ?
O8 Na1 2_677 2.413(3) ?
O8 H8A . 0.842(18) ?
O8 H8B . 0.808(18) ?
C1 C2 . 1.400(4) ?
C1 C6 . 1.385(4) ?
C1 C7 . 1.514(4) ?
C2 C3 . 1.389(4) ?
C2 C8 . 1.516(4) ?
C3 H3 . 0.91(4) ?
C3 C4 . 1.379(4) ?
C4 H4 . 0.99(4) ?
C4 C5 . 1.392(4) ?
C5 C6 . 1.390(4) ?
C5 C9 . 1.489(4) ?
C6 H6A . 0.98(3) ?

loop_
_geom_hbond_atom_site_label_D
_geom_hbond_atom_site_label_H
_geom_hbond_atom_site_label_A
_geom_hbond_site_symmetry_A
_geom_hbond_distance_DH
_geom_hbond_distance_HA
_geom_hbond_distance_DA
_geom_hbond_angle_DHA
_geom_hbond_publ_flag
O6 H6 O7 . 0.70(4) 1.91(4) 2.613(3) 177(5) y
O7 H7A O4 2_676 0.68(4) 2.01(4) 2.685(4) 169(4) y
O7 H7B O1 2_566 0.81(5) 2.02(5) 2.816(4) 168(4) y
O8 H8A O4 2_776 0.842(18) 1.902(19) 2.736(3) 170(4) y
O8 H8B O2 1_556 0.808(18) 2.54(3) 2.720(3) 94(3) y

loop_
_geom_torsion_atom_site_label_1
_geom_torsion_atom_site_label_2
_geom_torsion_atom_site_label_3
_geom_torsion_atom_site_label_4
_geom_torsion_site_symmetry_1
_geom_torsion_site_symmetry_4
_geom_torsion
Cu1 Na1 O5 C9 1_556 . 59.0(3)
Cu1 Na1 O8 Na1 1_556 2_677 -66.87(8)
Cu1 O1 C7 O2 . . -12.0(4)
Cu1 O1 C7 C1 . . 164.65(18)
Cu1 O3 C8 O4 1_655 . 4.1(4)
Cu1 O3 C8 C2 1_655 . -171.8(2)
Na1 Cu1 O1 C7 1_554 . 12.9(2)
Na1 Cu1 O1 C7 2_566 . -167.1(2)
Na1 Na1 O5 C9 2_677 . -138.8(3)
Na1 O2 C7 O1 2_676 . 114.2(3)
Na1 O2 C7 O1 1_554 . -0.6(5)
Na1 O2 C7 C1 2_676 . -62.4(4)
Na1 O2 C7 C1 1_554 . -177.12(19)
Na1 O3 C8 O4 2_666 . 171.2(2)
Na1 O3 C8 C2 2_666 . -4.7(4)
Na1 O5 C9 O6 . . -2.0(5)
Na1 O5 C9 C5 . . 177.6(2)
O1 Cu1 O1 C7 2_565 . 23(9)
O2 Na1 O5 C9 1_556 . 146.4(3)
O2 Na1 O5 C9 2_676 . -95.6(3)
O2 Na1 O8 Na1 2_676 2_677 61.83(8)
O2 Na1 O8 Na1 1_556 2_677 -60.30(8)
O3 Cu1 O1 C7 2_665 . 52.4(2)
O3 Cu1 O1 C7 1_455 . -127.6(2)
O3 Na1 O5 C9 2_666 . 75.2(3)
O3 Na1 O8 Na1 2_666 2_677 -102.00(10)
O5 Na1 O8 Na1 . 2_677 151.19(10)
O7 Na1 O5 C9 . . 0.9(3)
O7 Na1 O8 Na1 . 2_677 100.6(4)
O8 Na1 O5 C9 . . -168.1(3)
O8 Na1 O5 C9 2_677 . -63.3(4)
O8 Na1 O8 Na1 2_677 2_677 0.0
C1 C2 C3 C4 . . -0.1(5)
C1 C2 C8 O3 . . -74.2(4)
C1 C2 C8 O4 . . 109.7(4)
C2 C1 C6 C5 . . 0.7(5)
C2 C1 C7 O1 . . 143.0(3)
C2 C1 C7 O2 . . -40.1(4)
C2 C3 C4 C5 . . -0.1(5)
C3 C2 C8 O3 . . 103.4(3)
C3 C2 C8 O4 . . -72.7(4)
C3 C4 C5 C6 . . 0.6(5)
C3 C4 C5 C9 . . 179.9(3)
C4 C5 C6 C1 . . -1.0(5)
C4 C5 C9 O5 . . 0.8(5)
C4 C5 C9 O6 . . -179.6(3)
C6 C1 C2 C3 . . -0.2(4)
C6 C1 C2 C8 . . 177.4(3)
C6 C1 C7 O1 . . -42.6(4)
C6 C1 C7 O2 . . 134.3(3)
C6 C5 C9 O5 . . -179.9(3)
C6 C5 C9 O6 . . -0.3(4)
C7 C1 C2 C3 . . 174.2(3)
C7 C1 C2 C8 . . -8.2(4)
C7 C1 C6 C5 . . -173.8(3)
C8 C2 C3 C4 . . -177.8(3)
C9 C5 C6 C1 . . 179.8(3)

_cod_database_fobs_code 1549412
